data_7206481
loop_
_publ_author_name
'Mousavi, Maliheh'
'B\'ereau, Virginie'
'Costes, Jean-Pierre'
'Duhayon, Carine'
'Sutter, Jean-Pascal'

_publ_section_title
;
 Oligomeric and polymeric organizations of potassium salts with
 compartmental Schiff-base complexes as ligands
;
_journal_issue 19
_journal_name_full CrystEngComm
_journal_page_first 5908
_journal_paper_doi 10.1039/c1ce05127j
_journal_volume 13
_journal_year 2011
_chemical_formula_moiety '2(C42 H48 N4 Na Ni2 O8),C8 H20 N,C6 Mo N6 S6 '
_chemical_formula_sum 'C98 H116 Mo N15 Na2 Ni4 O16 S6'
_chemical_formula_weight 2329.25
_space_group_IT_number 15
_symmetry_cell_setting monoclinic
_symmetry_space_group_name_Hall '-C 2yc'
_symmetry_space_group_name_H-M 'C 1 2/c 1'
_atom_sites_solution_hydrogens geom
_atom_sites_solution_primary direct
_cell_angle_alpha 90
_cell_angle_beta 116.265(2)
_cell_angle_gamma 90
_cell_formula_units_Z 4
_cell_length_a 23.4893(11)
_cell_length_b 33.2913(15)
_cell_length_c 15.1039(6)
_cell_measurement_reflns_used 9890
_cell_measurement_temperature 180
_cell_measurement_theta_max 32
_cell_measurement_theta_min 2
_cell_volume 10591.7(8)
_computing_cell_refinement 'Apex2 (Bruker AXS, 2006)'
_computing_data_collection 'Apex2 (Bruker AXS, 2006)'
_computing_data_reduction 'Apex2 (Bruker AXS, 2006)'
_computing_molecular_graphics 'CAMERON (Watkin et al., 1996)'
_computing_publication_material 'CRYSTALS (Betteridge et al., 2003)'
_computing_structure_refinement 'CRYSTALS (Betteridge et al., 2003)'
_computing_structure_solution 'SIR92 (Altomare et al., 1994)'
_diffrn_ambient_temperature 180
_diffrn_measured_fraction_theta_full 0.995
_diffrn_measured_fraction_theta_max 0.995
_diffrn_measurement_device Area
_diffrn_measurement_device_type 'Bruker Kappa Apex2'
_diffrn_measurement_method '\f & \w scans'
_diffrn_radiation_monochromator graphite
_diffrn_radiation_type 'Mo K\a'
_diffrn_radiation_wavelength 0.71073
_diffrn_reflns_av_R_equivalents 0.040
_diffrn_reflns_limit_h_max 35
_diffrn_reflns_limit_h_min -35
_diffrn_reflns_limit_k_max 50
_diffrn_reflns_limit_k_min -50
_diffrn_reflns_limit_l_max 22
_diffrn_reflns_limit_l_min -16
_diffrn_reflns_number 142585
_diffrn_reflns_theta_full 32.285
_diffrn_reflns_theta_max 32.285
_diffrn_reflns_theta_min 1.144
_diffrn_standards_number 0
_exptl_absorpt_coefficient_mu 1.009
_exptl_absorpt_correction_T_max 0.95
_exptl_absorpt_correction_T_min 0.89
_exptl_absorpt_correction_type multi-scan
_exptl_absorpt_process_details 'Blessing, acta cryst. (1995), a51, 33-38'
_exptl_crystal_colour orange
_exptl_crystal_density_diffrn 1.461
_exptl_crystal_density_method 'not measured'
_exptl_crystal_description planar
_exptl_crystal_F_000 4836
_exptl_crystal_size_max 0.300
_exptl_crystal_size_mid 0.300
_exptl_crystal_size_min 0.050
_refine_diff_density_max 1.04
_refine_diff_density_min -0.62
_refine_ls_extinction_method None
_refine_ls_goodness_of_fit_ref 1.0906
_refine_ls_hydrogen_treatment constr
_refine_ls_matrix_type full
_refine_ls_number_parameters 635
_refine_ls_number_reflns 11492
_refine_ls_number_restraints 4
_refine_ls_R_factor_all 0.0766
_refine_ls_R_factor_gt 0.0400
_refine_ls_shift/su_max 0.0003213
_refine_ls_shift/su_mean 0.0000961
_refine_ls_structure_factor_coef F
_refine_ls_weighting_details
;
Method, part 1, Chebychev polynomial, (Watkin, 1994, Prince, 1982)
[weight] = 1.0/[A~0~*T~0~(x)+A~1~*T~1~(x) ... +A~n-1~]*T~n-1~(x)]
where A~i~ are the Chebychev coefficients listed below and x= Fcalc/Fmax
Method = Robust Weighting (Prince, 1982)
W = [weight] * [1-(deltaF/6*sigmaF)^2^]^2^
A~i~ are:
0.492 0.255 0.221
;
_refine_ls_weighting_scheme calc
_refine_ls_wR_factor_all 0.0830
_refine_ls_wR_factor_gt 0.0414
_refine_ls_wR_factor_ref 0.0392
_reflns_limit_h_max 31
_reflns_limit_h_min -35
_reflns_limit_k_max 50
_reflns_limit_k_min 0
_reflns_limit_l_max 22
_reflns_limit_l_min 0
_reflns_number_gt 12525
_reflns_number_total 18759
_reflns_threshold_expression I>2.0\s(I)
_oxford_refine_ls_r_factor_ref 0.0364
_oxford_reflns_number_all 18716
_oxford_reflns_threshold_expression_ref I>3.0\s(I)
_cod_data_source_file c1ce05127j.txt
_cod_data_source_block cpd3
_cod_depositor_comments
;
The following automatic conversions were performed:

'_symmetry_cell_setting' value 'Monoclinic' changed to 'monoclinic'
according to /home/saulius/struct/CIF-dictionaries/cif_core.dic
dictionary named 'cif_core.dic' version 2.4.1 from 2010-06-29.

Automatic conversion script
Id: cif_fix_values 1715 2011-07-08 13:25:40Z adriana 

The following automatic conversions were performed:

data name '_diffrn_measurement_device-type' was replaced with
'_diffrn_measurement_device_type' as specified in the replacement
file 'data/replacement-values/replacement_tags.lst'.

Automatic conversion script
Id: cif_correct_tags 9268 2022-04-12 08:56:07Z antanas 
;
_cod_original_sg_symbol_H-M 'C 1 2/c 1 '
_cod_original_formula_sum 'C98 H116 Mo1 N15 Na2 Ni4 O16 S6'
_cod_database_code 7206481

loop_
_symmetry_equiv_pos_as_xyz
x,y,z
-x,-y,-z
x+1/2,y+1/2,z
-x+1/2,-y+1/2,-z
-x,y,-z+1/2
x,-y,z+1/2
-x+1/2,y+1/2,-z+1/2
x+1/2,-y+1/2,z+1/2

loop_
_atom_site_label
_atom_site_type_symbol
_atom_site_fract_x
_atom_site_fract_y
_atom_site_fract_z
_atom_site_U_iso_or_equiv
_atom_site_occupancy
_atom_site_adp_type
_atom_site_refinement_flags_posn
Mo1 Mo 0.7500 0.7500 0.5000 0.0324 1.0000 Uani S
Ni1 Ni 0.683380(12) 0.540286(7) 0.373737(18) 0.0222 1.0000 Uani .
Ni2 Ni 0.796094(13) 0.361384(8) 0.58931(2) 0.0274 1.0000 Uani .
C1 C 0.81201(11) 0.72400(7) 0.73201(19) 0.0343 1.0000 Uani .
C2 C 0.80771(10) 0.66666(7) 0.45752(17) 0.0330 1.0000 Uani .
C3 C 0.62631(11) 0.70847(7) 0.50227(17) 0.0323 1.0000 Uani .
C4 C 0.70820(16) 0.36772(7) 0.3270(2) 0.0472 1.0000 Uani .
C5 C 0.66268(11) 0.42914(6) 0.24703(16) 0.0304 1.0000 Uani .
C6 C 0.62417(12) 0.40984(7) 0.15999(18) 0.0379 1.0000 Uani .
C7 C 0.58646(12) 0.43196(8) 0.07586(18) 0.0412 1.0000 Uani .
C8 C 0.58834(12) 0.47292(8) 0.07820(17) 0.0382 1.0000 Uani .
C9 C 0.62611(10) 0.49335(6) 0.16705(15) 0.0293 1.0000 Uani .
C10 C 0.66234(10) 0.47176(6) 0.25394(15) 0.0265 1.0000 Uani .
C11 C 0.63202(10) 0.53625(7) 0.16687(15) 0.0297 1.0000 Uani .
C12 C 0.66402(10) 0.60167(6) 0.23284(15) 0.0278 1.0000 Uani .
C13 C 0.61586(10) 0.62698(6) 0.25106(15) 0.0266 1.0000 Uani .
C14 C 0.61129(10) 0.61215(6) 0.34394(16) 0.0298 1.0000 Uani .
C15 C 0.69983(10) 0.60533(6) 0.50147(15) 0.0278 1.0000 Uani .
C16 C 0.74573(10) 0.58361(6) 0.58416(15) 0.0275 1.0000 Uani .
C17 C 0.78301(12) 0.60388(7) 0.67349(17) 0.0359 1.0000 Uani .
C18 C 0.81814(13) 0.58270(8) 0.75781(18) 0.0435 1.0000 Uani .
C19 C 0.81592(12) 0.54059(8) 0.75698(16) 0.0379 1.0000 Uani .
C20 C 0.78000(10) 0.52017(6) 0.67096(15) 0.0294 1.0000 Uani .
C21 C 0.74549(9) 0.54146(6) 0.58111(14) 0.0255 1.0000 Uani .
C22 C 0.80499(14) 0.45577(8) 0.74726(18) 0.0450 1.0000 Uani .
C23 C 0.63759(13) 0.67069(7) 0.2642(2) 0.0405 1.0000 Uani .
C24 C 0.55036(12) 0.62350(9) 0.16313(18) 0.0426 1.0000 Uani .
C25 C 0.86582(14) 0.52295(7) 0.5235(2) 0.0449 1.0000 Uani .
C26 C 0.89998(11) 0.45501(8) 0.5561(2) 0.0424 1.0000 Uani .
C27 C 0.95973(14) 0.46372(10) 0.5662(3) 0.0689 1.0000 Uani .
C28 C 1.00603(16) 0.43337(13) 0.5886(4) 0.0988 1.0000 Uani .
C29 C 0.99217(16) 0.39497(12) 0.6021(4) 0.0907 1.0000 Uani .
C30 C 0.93128(13) 0.38517(9) 0.5941(3) 0.0553 1.0000 Uani .
C31 C 0.88426(11) 0.41498(7) 0.57096(19) 0.0373 1.0000 Uani .
C32 C 0.91799(13) 0.34429(8) 0.6062(3) 0.0525 1.0000 Uani .
C33 C 0.86185(13) 0.28699(7) 0.61219(19) 0.0387 1.0000 Uani .
C34 C 0.85735(12) 0.27278(6) 0.70542(18) 0.0348 1.0000 Uani .
C35 C 0.80867(14) 0.29806(7) 0.72290(18) 0.0420 1.0000 Uani .
C36 C 0.70440(13) 0.30898(6) 0.59468(19) 0.0375 1.0000 Uani .
C37 C 0.65409(12) 0.33155(7) 0.51942(19) 0.0356 1.0000 Uani .
C38 C 0.59263(13) 0.31479(8) 0.4695(2) 0.0441 1.0000 Uani .
C39 C 0.54346(13) 0.33682(9) 0.4043(2) 0.0465 1.0000 Uani .
C40 C 0.55206(11) 0.37764(8) 0.39076(18) 0.0393 1.0000 Uani .
C41 C 0.61099(11) 0.39538(7) 0.44182(16) 0.0313 1.0000 Uani .
C42 C 0.66462(10) 0.37221(6) 0.50433(16) 0.0290 1.0000 Uani .
C43 C 0.57251(11) 0.45972(8) 0.37149(19) 0.0397 1.0000 Uani .
C44 C 0.83702(15) 0.22890(7) 0.6899(2) 0.0469 1.0000 Uani .
C45 C 0.92182(16) 0.27618(10) 0.7957(2) 0.0584 1.0000 Uani .
N1 N 0.79287(10) 0.73562(6) 0.65128(16) 0.0378 1.0000 Uani .
N2 N 0.78575(10) 0.69563(6) 0.47314(16) 0.0391 1.0000 Uani .
N3 N 0.66805(10) 0.72195(6) 0.49125(16) 0.0393 1.0000 Uani .
N4 N 0.65574(8) 0.55851(5) 0.24477(12) 0.0260 1.0000 Uani .
N5 N 0.66804(8) 0.59042(5) 0.41426(12) 0.0249 1.0000 Uani .
N6 N 0.86729(10) 0.33086(6) 0.60816(16) 0.0365 1.0000 Uani .
N7 N 0.76358(10) 0.31902(5) 0.63352(14) 0.0334 1.0000 Uani .
O1 O 0.70322(9) 0.41040(4) 0.33235(12) 0.0371 1.0000 Uani .
O2 O 0.69639(7) 0.48874(4) 0.34024(10) 0.0280 1.0000 Uani .
O3 O 0.71449(7) 0.52017(4) 0.50033(10) 0.0280 1.0000 Uani .
O4 O 0.77285(8) 0.47940(5) 0.66079(11) 0.0354 1.0000 Uani .
O5 O 0.85128(8) 0.48188(5) 0.53042(14) 0.0394 1.0000 Uani .
O6 O 0.82665(7) 0.40786(4) 0.55900(12) 0.0317 1.0000 Uani .
O7 O 0.72028(7) 0.38994(4) 0.54794(11) 0.0286 1.0000 Uani .
O8 O 0.62344(7) 0.43533(5) 0.43820(12) 0.0335 1.0000 Uani .
S1 S 0.83889(4) 0.70740(2) 0.84483(5) 0.0469 1.0000 Uani .
S2 S 0.83742(3) 0.62633(2) 0.43405(5) 0.0445 1.0000 Uani .
S3 S 0.56771(3) 0.68904(2) 0.51616(6) 0.0483 1.0000 Uani .
Na1 Na 0.74006(4) 0.45250(2) 0.48974(6) 0.0282 1.0000 Uani .
N8 N 1.0000 0.32318(12) 0.2500 0.0574(9) 1.0000 Uiso S
C46 C 1.0491(4) 0.3560(3) 0.2597(7) 0.075(2) 0.5000 Uiso .
C47 C 1.018324(10) 0.3968(3) 0.215162(10) 0.117(4) 0.5000 Uiso .
C48 C 0.9537(3) 0.31823(19) 0.1427(4) 0.0506(13) 0.5000 Uiso .
C49 C 0.9841(3) 0.3075(2) 0.0747(5) 0.0580(15) 0.5000 Uiso .
C50 C 1.0361(4) 0.2854(3) 0.2894(7) 0.086(2) 0.5000 Uiso .
C51 C 1.000000(10) 0.2464(4) 0.250000(10) 0.217(6) 1.0000 Uiso S
C52 C 0.9587(5) 0.3356(3) 0.2985(7) 0.088(3) 0.5000 Uiso .
C53 C 0.9923(9) 0.3450(6) 0.4072(13) 0.188(7) 0.5000 Uiso .
H43 H 0.7425 0.3585 0.3886 0.0738 1.0000 Uiso R
H42 H 0.7184 0.3614 0.2734 0.0733 1.0000 Uiso R
H41 H 0.6678 0.3553 0.3144 0.0743 1.0000 Uiso R
H61 H 0.6236 0.3815 0.1566 0.0467 1.0000 Uiso R
H71 H 0.5602 0.4183 0.0177 0.0508 1.0000 Uiso R
H81 H 0.5649 0.4879 0.0203 0.0476 1.0000 Uiso R
H111 H 0.6185 0.5492 0.1048 0.0359 1.0000 Uiso R
H122 H 0.7066 0.6095 0.2805 0.0336 1.0000 Uiso R
H121 H 0.6590 0.6066 0.1658 0.0341 1.0000 Uiso R
H141 H 0.6036 0.6351 0.3773 0.0373 1.0000 Uiso R
H142 H 0.5754 0.5934 0.3240 0.0368 1.0000 Uiso R
H151 H 0.6908 0.6326 0.5121 0.0340 1.0000 Uiso R
H171 H 0.7828 0.6322 0.6731 0.0442 1.0000 Uiso R
H181 H 0.8436 0.5961 0.8177 0.0523 1.0000 Uiso R
H191 H 0.8388 0.5261 0.8162 0.0465 1.0000 Uiso R
H222 H 0.7943 0.4281 0.7292 0.0697 1.0000 Uiso R
H221 H 0.8502 0.4595 0.7711 0.0694 1.0000 Uiso R
H223 H 0.7923 0.4636 0.7977 0.0695 1.0000 Uiso R
H232 H 0.6074 0.6869 0.2744 0.0627 1.0000 Uiso R
H231 H 0.6784 0.6732 0.3199 0.0628 1.0000 Uiso R
H233 H 0.6401 0.6798 0.2060 0.0630 1.0000 Uiso R
H243 H 0.5214 0.6397 0.1771 0.0643 1.0000 Uiso R
H242 H 0.5527 0.6330 0.1047 0.0651 1.0000 Uiso R
H241 H 0.5369 0.5958 0.1561 0.0648 1.0000 Uiso R
H253 H 0.8266 0.5381 0.5003 0.0704 1.0000 Uiso R
H252 H 0.8957 0.5322 0.5873 0.0708 1.0000 Uiso R
H251 H 0.8833 0.5254 0.4760 0.0702 1.0000 Uiso R
H271 H 0.9701 0.4906 0.5589 0.0852 1.0000 Uiso R
H281 H 1.0472 0.4398 0.5943 0.1164 1.0000 Uiso R
H291 H 1.0232 0.3743 0.6172 0.1084 1.0000 Uiso R
H321 H 0.9503 0.3253 0.6132 0.0622 1.0000 Uiso R
H332 H 0.8992 0.2741 0.6114 0.0479 1.0000 Uiso R
H331 H 0.8230 0.2785 0.5525 0.0480 1.0000 Uiso R
H351 H 0.8317 0.3186 0.7721 0.0511 1.0000 Uiso R
H352 H 0.7853 0.2812 0.7469 0.0512 1.0000 Uiso R
H361 H 0.6932 0.2849 0.6179 0.0453 1.0000 Uiso R
H381 H 0.5866 0.2880 0.4834 0.0538 1.0000 Uiso R
H391 H 0.5025 0.3252 0.3691 0.0558 1.0000 Uiso R
H401 H 0.5168 0.3932 0.3468 0.0492 1.0000 Uiso R
H432 H 0.5883 0.4869 0.3769 0.0595 1.0000 Uiso R
H431 H 0.5593 0.4501 0.3050 0.0595 1.0000 Uiso R
H433 H 0.5369 0.4585 0.3886 0.0593 1.0000 Uiso R
H443 H 0.8377 0.2187 0.7504 0.0719 1.0000 Uiso R
H442 H 0.8666 0.2140 0.6738 0.0718 1.0000 Uiso R
H441 H 0.7947 0.2269 0.6368 0.0718 1.0000 Uiso R
H453 H 0.9174 0.2679 0.8531 0.0886 1.0000 Uiso R
H452 H 0.9360 0.3036 0.8027 0.0887 1.0000 Uiso R
H451 H 0.9516 0.2593 0.7856 0.0888 1.0000 Uiso R
H461 H 1.0728 0.3475 0.2275 0.0908 0.5000 Uiso R
H462 H 1.0758 0.3598 0.3263 0.0908 0.5000 Uiso R
H471 H 1.0494 0.4156 0.2230 0.1425 0.5000 Uiso R
H472 H 0.9917 0.3934 0.1483 0.1425 0.5000 Uiso R
H473 H 1.0000 0.4057 0.2500 0.1425 1.0000 Uiso RS
H481 H 0.9304 0.3418 0.1201 0.0619 0.5000 Uiso R
H482 H 0.9264 0.2973 0.1385 0.0619 0.5000 Uiso R
H491 H 0.9532 0.3044 0.0100 0.0670 0.5000 Uiso R
H492 H 1.0112 0.3284 0.0776 0.0670 0.5000 Uiso R
H493 H 1.0073 0.2839 0.0961 0.0670 0.5000 Uiso R
H501 H 1.0709 0.2851 0.2754 0.1119 0.5000 Uiso R
H502 H 1.0501 0.2851 0.3574 0.1119 0.5000 Uiso R
H511 H 1.0259 0.2244 0.2787 0.2680 0.5000 Uiso R
H512 H 0.9860 0.2457 0.1820 0.2680 0.5000 Uiso R
H513 H 0.9652 0.2457 0.2640 0.2680 0.5000 Uiso R
H521 H 0.9445 0.3614 0.2760 0.1103 0.5000 Uiso R
H522 H 0.9240 0.3184 0.2796 0.1103 0.5000 Uiso R
H531 H 0.9660 0.3539 0.4346 0.1795 0.5000 Uiso R
H532 H 1.0269 0.3622 0.4259 0.1795 0.5000 Uiso R
H533 H 1.0065 0.3192 0.4295 0.1795 0.5000 Uiso R

loop_
_atom_site_aniso_label
_atom_site_aniso_U_11
_atom_site_aniso_U_22
_atom_site_aniso_U_33
_atom_site_aniso_U_23
_atom_site_aniso_U_13
_atom_site_aniso_U_12
Mo1 0.02952(12) 0.03196(13) 0.03967(14) -0.00584(11) 0.01896(11) -0.00711(10)
Ni1 0.02700(12) 0.02085(10) 0.01911(10) 0.00045(8) 0.01049(9) 0.00175(9)
Ni2 0.03141(13) 0.02237(11) 0.03299(13) 0.00462(10) 0.01845(11) 0.00070(10)
C1 0.0331(11) 0.0286(10) 0.0471(13) -0.0089(9) 0.0232(10) -0.0018(8)
C2 0.0287(10) 0.0357(11) 0.0325(11) 0.0011(9) 0.0116(9) -0.0043(8)
C3 0.0336(11) 0.0296(10) 0.0350(11) -0.0093(8) 0.0164(9) -0.0065(8)
C4 0.086(2) 0.0222(10) 0.0475(14) -0.0012(9) 0.0425(15) 0.0033(11)
C5 0.0415(11) 0.0252(9) 0.0335(10) -0.0036(8) 0.0247(9) -0.0024(8)
C6 0.0475(13) 0.0324(11) 0.0432(13) -0.0146(9) 0.0287(11) -0.0108(10)
C7 0.0398(12) 0.0478(13) 0.0347(12) -0.0183(10) 0.0153(10) -0.0102(10)
C8 0.0389(12) 0.0458(13) 0.0259(10) -0.0084(9) 0.0109(9) -0.0009(10)
C9 0.0316(10) 0.0323(10) 0.0245(9) -0.0037(7) 0.0130(8) 0.0002(8)
C10 0.0318(10) 0.0253(8) 0.0265(9) -0.0040(7) 0.0165(8) -0.0008(7)
C11 0.0331(10) 0.0331(10) 0.0216(9) 0.0042(7) 0.0108(8) 0.0046(8)
C12 0.0320(10) 0.0277(9) 0.0253(9) 0.0044(7) 0.0142(8) 0.0002(8)
C13 0.0271(9) 0.0241(8) 0.0269(9) 0.0044(7) 0.0104(8) 0.0026(7)
C14 0.0286(10) 0.0313(10) 0.0311(10) 0.0054(8) 0.0147(8) 0.0070(8)
C15 0.0361(10) 0.0231(8) 0.0289(9) -0.0004(7) 0.0187(8) 0.0016(7)
C16 0.0320(10) 0.0280(9) 0.0243(9) -0.0029(7) 0.0140(8) -0.0005(8)
C17 0.0417(12) 0.0338(11) 0.0306(11) -0.0080(8) 0.0147(10) -0.0063(9)
C18 0.0459(14) 0.0503(14) 0.0267(11) -0.0094(10) 0.0092(10) -0.0083(11)
C19 0.0389(12) 0.0450(12) 0.0239(9) 0.0015(9) 0.0086(9) -0.0004(10)
C20 0.0314(10) 0.0317(10) 0.0244(9) 0.0012(7) 0.0117(8) 0.0016(8)
C21 0.0271(9) 0.0283(9) 0.0219(8) -0.0010(7) 0.0115(7) 0.0007(7)
C22 0.0508(15) 0.0438(13) 0.0311(11) 0.0139(10) 0.0097(11) 0.0070(11)
C23 0.0515(14) 0.0271(10) 0.0470(13) 0.0017(9) 0.0256(12) -0.0012(10)
C24 0.0338(12) 0.0507(14) 0.0337(12) 0.0044(10) 0.0063(10) 0.0051(10)
C25 0.0544(15) 0.0304(11) 0.0570(16) 0.0028(10) 0.0310(13) -0.0102(10)
C26 0.0306(11) 0.0377(12) 0.0546(15) 0.0178(11) 0.0151(11) -0.0023(9)
C27 0.0370(14) 0.0556(18) 0.105(3) 0.0360(18) 0.0233(17) -0.0054(13)
C28 0.0371(16) 0.079(3) 0.178(5) 0.064(3) 0.046(2) 0.0101(16)
C29 0.0408(17) 0.069(2) 0.168(4) 0.062(3) 0.052(2) 0.0197(15)
C30 0.0342(13) 0.0459(14) 0.090(2) 0.0319(15) 0.0308(14) 0.0093(11)
C31 0.0276(10) 0.0355(11) 0.0471(13) 0.0154(10) 0.0149(10) -0.0009(8)
C32 0.0419(14) 0.0426(14) 0.082(2) 0.0309(14) 0.0357(15) 0.0174(11)
C33 0.0493(14) 0.0280(10) 0.0448(13) 0.0059(9) 0.0264(12) 0.0101(9)
C34 0.0433(12) 0.0216(9) 0.0375(11) 0.0047(8) 0.0161(10) -0.0010(8)
C35 0.0685(17) 0.0285(10) 0.0370(12) 0.0068(9) 0.0308(12) 0.0033(11)
C36 0.0552(14) 0.0230(9) 0.0532(14) -0.0022(9) 0.0413(12) -0.0052(9)
C37 0.0437(12) 0.0307(10) 0.0463(13) -0.0060(9) 0.0325(11) -0.0075(9)
C38 0.0515(15) 0.0370(12) 0.0616(16) -0.0153(11) 0.0412(14) -0.0178(11)
C39 0.0377(13) 0.0577(16) 0.0540(15) -0.0198(12) 0.0295(12) -0.0219(12)
C40 0.0312(11) 0.0553(14) 0.0364(12) -0.0087(10) 0.0194(10) -0.0103(10)
C41 0.0320(10) 0.0376(11) 0.0301(10) -0.0066(8) 0.0192(9) -0.0064(8)
C42 0.0328(10) 0.0305(9) 0.0330(10) -0.0053(8) 0.0231(9) -0.0076(8)
C43 0.0270(10) 0.0501(14) 0.0399(12) 0.0050(10) 0.0129(9) 0.0043(10)
C44 0.0621(17) 0.0271(11) 0.0613(17) -0.0022(10) 0.0360(15) -0.0043(11)
C45 0.0583(18) 0.0532(17) 0.0494(16) 0.0104(13) 0.0108(14) -0.0099(14)
N1 0.0373(10) 0.0354(10) 0.0445(11) -0.0070(8) 0.0214(9) -0.0055(8)
N2 0.0375(10) 0.0381(10) 0.0435(11) -0.0043(9) 0.0195(9) -0.0046(8)
N3 0.0369(10) 0.0388(10) 0.0470(12) -0.0076(9) 0.0228(9) -0.0098(8)
N4 0.0309(8) 0.0258(8) 0.0236(8) 0.0019(6) 0.0143(7) 0.0021(6)
N5 0.0278(8) 0.0240(7) 0.0247(8) 0.0021(6) 0.0132(7) 0.0030(6)
N6 0.0405(10) 0.0296(9) 0.0445(11) 0.0134(8) 0.0233(9) 0.0079(8)
N7 0.0487(11) 0.0239(8) 0.0389(10) 0.0038(7) 0.0295(9) 0.0019(7)
O1 0.0617(11) 0.0213(7) 0.0352(8) -0.0014(6) 0.0278(8) 0.0028(7)
O2 0.0373(8) 0.0232(6) 0.0220(6) -0.0011(5) 0.0118(6) 0.0016(6)
O3 0.0382(8) 0.0229(6) 0.0208(6) -0.0001(5) 0.0112(6) 0.0005(6)
O4 0.0453(9) 0.0319(8) 0.0246(7) 0.0066(6) 0.0116(7) 0.0045(7)
O5 0.0367(9) 0.0282(8) 0.0569(11) 0.0091(7) 0.0241(8) -0.0033(6)
O6 0.0263(7) 0.0267(7) 0.0428(9) 0.0081(6) 0.0161(7) 0.0011(5)
O7 0.0302(7) 0.0245(7) 0.0346(8) 0.0006(6) 0.0175(6) -0.0023(5)
O8 0.0276(7) 0.0364(8) 0.0351(8) 0.0013(6) 0.0127(6) -0.0014(6)
S1 0.0553(4) 0.0429(3) 0.0448(3) 0.0017(3) 0.0243(3) 0.0081(3)
S2 0.0439(3) 0.0344(3) 0.0523(4) -0.0018(3) 0.0186(3) 0.0041(2)
S3 0.0475(4) 0.0472(4) 0.0636(4) -0.0143(3) 0.0369(3) -0.0208(3)
Na1 0.0304(4) 0.0230(4) 0.0314(4) 0.0030(3) 0.0138(3) 0.0008(3)

loop_
_atom_type_symbol
_atom_type_scat_dispersion_real
_atom_type_scat_dispersion_imag
_atom_type_scat_Cromer_Mann_a1
_atom_type_scat_Cromer_Mann_b1
_atom_type_scat_Cromer_Mann_a2
_atom_type_scat_Cromer_Mann_b2
_atom_type_scat_Cromer_Mann_a3
_atom_type_scat_Cromer_Mann_b3
_atom_type_scat_Cromer_Mann_a4
_atom_type_scat_Cromer_Mann_b4
_atom_type_scat_Cromer_Mann_c
_atom_type_scat_source
C 0.0033 0.0016 2.3100 20.8439 1.0200 10.2075 1.5886 0.5687 0.8650 51.6512 0.2156 'International Tables Vol C 4.2.6.8 and 6.1.1.4'
N 0.0061 0.0033 12.2126 0.0057 3.1322 9.8933 2.0125 28.9975 1.1663 0.5826 -11.5290 'International Tables Vol C 4.2.6.8 and 6.1.1.4'
O 0.0106 0.0060 3.0485 13.2771 2.2868 5.7011 1.5463 0.3239 0.8670 32.9089 0.2508 'International Tables Vol C 4.2.6.8 and 6.1.1.4'
P 0.1023 0.0942 6.4345 1.9067 4.1791 27.1570 1.7800 0.5260 1.4908 68.1645 1.1149 'International Tables Vol C 4.2.6.8 and 6.1.1.4'
Ni 0.3393 1.1124 12.8376 3.8785 7.2920 0.2565 4.4438 12.1763 2.3800 66.3421 1.0341 'International Tables Vol C 4.2.6.8 and 6.1.1.4'
W -0.8490 6.8722 29.0818 1.7203 15.4300 9.2259 14.4327 0.3217 5.1198 57.0560 9.8875 'International Tables Vol C 4.2.6.8 and 6.1.1.4'
Mo -1.6832 0.6857 3.7025 0.2772 17.2356 1.0958 12.8876 11.0040 3.7429 61.6584 4.3875 'International Tables Vol C 4.2.6.8 and 6.1.1.4'
S 0.1246 0.1234 6.9053 1.4679 5.2034 22.2151 1.4379 0.2536 1.5863 56.1720 0.8669 'International Tables Vol C 4.2.6.8 and 6.1.1.4'
Na 0.0362 0.0249 4.7626 3.2850 3.1736 8.8422 1.2674 0.3136 1.1128 129.4240 0.6760 'International Tables Vol C 4.2.6.8 and 6.1.1.4'
H 0.0000 0.0000 0.4930 10.5109 0.3229 26.1257 0.1402 3.1424 0.0408 57.7998 0.0030 'International Tables Vol C 4.2.6.8 and 6.1.1.4'

loop_
_geom_angle_atom_site_label_1
_geom_angle_site_symmetry_1
_geom_angle_atom_site_label_2
_geom_angle_atom_site_label_3
_geom_angle_site_symmetry_3
_geom_angle
_geom_angle_publ_flag
N2 4_666 Mo1 N1 4_666 88.49(8) yes
N2 4_666 Mo1 N3 4_666 92.20(8) yes
N1 4_666 Mo1 N3 4_666 87.24(8) yes
N2 4_666 Mo1 N1 . 91.51(8) yes
N1 4_666 Mo1 N1 . 179.995 yes
N3 4_666 Mo1 N1 . 92.76(8) yes
N2 4_666 Mo1 N2 . 179.995 yes
N1 4_666 Mo1 N2 . 91.51(8) yes
N3 4_666 Mo1 N2 . 87.80(8) yes
N1 . Mo1 N2 . 88.49(8) yes
N2 4_666 Mo1 N3 . 87.80(8) yes
N1 4_666 Mo1 N3 . 92.76(8) yes
N3 4_666 Mo1 N3 . 179.995 yes
N1 . Mo1 N3 . 87.24(8) yes
N2 . Mo1 N3 . 92.20(8) yes
N4 . Ni1 N5 . 91.33(7) yes
N4 . Ni1 O2 . 92.26(7) yes
N5 . Ni1 O2 . 175.49(7) yes
N4 . Ni1 O3 . 176.32(7) yes
N5 . Ni1 O3 . 91.72(7) yes
O2 . Ni1 O3 . 84.80(6) yes
N6 . Ni2 N7 . 90.86(8) yes
N6 . Ni2 O6 . 94.22(8) yes
N7 . Ni2 O6 . 171.63(8) yes
N6 . Ni2 O7 . 170.32(8) yes
N7 . Ni2 O7 . 91.37(8) yes
O6 . Ni2 O7 . 84.73(6) yes
N1 . C1 S1 . 179.6(2) yes
N2 . C2 S2 . 179.1(2) yes
N3 . C3 S3 . 179.0(2) yes
O1 . C4 H43 . 108.3 no
O1 . C4 H42 . 108.7 no
H43 . C4 H42 . 109.0 no
O1 . C4 H41 . 109.6 no
H43 . C4 H41 . 112.1 no
H42 . C4 H41 . 109.0 no
C6 . C5 C10 . 120.7(2) yes
C6 . C5 O1 . 125.1(2) yes
C10 . C5 O1 . 114.19(19) yes
C5 . C6 C7 . 120.4(2) yes
C5 . C6 H61 . 120.2 no
C7 . C6 H61 . 119.4 no
C6 . C7 C8 . 120.3(2) yes
C6 . C7 H71 . 119.2 no
C8 . C7 H71 . 120.6 no
C7 . C8 C9 . 120.3(2) yes
C7 . C8 H81 . 120.3 no
C9 . C8 H81 . 119.3 no
C8 . C9 C10 . 120.5(2) yes
C8 . C9 C11 . 119.9(2) yes
C10 . C9 C11 . 119.45(19) yes
C5 . C10 C9 . 117.53(19) yes
C5 . C10 O2 . 118.67(19) yes
C9 . C10 O2 . 123.79(18) yes
C9 . C11 N4 . 124.97(19) yes
C9 . C11 H111 . 117.6 no
N4 . C11 H111 . 117.4 no
C13 . C12 N4 . 111.55(16) yes
C13 . C12 H122 . 108.7 no
N4 . C12 H122 . 108.5 no
C13 . C12 H121 . 109.4 no
N4 . C12 H121 . 109.2 no
H122 . C12 H121 . 109.5 no
C12 . C13 C14 . 110.09(16) yes
C12 . C13 C23 . 108.48(18) yes
C14 . C13 C23 . 110.05(18) yes
C12 . C13 C24 . 110.00(18) yes
C14 . C13 C24 . 108.62(18) yes
C23 . C13 C24 . 109.59(19) yes
C13 . C14 N5 . 114.17(16) yes
C13 . C14 H141 . 108.9 no
N5 . C14 H141 . 109.1 no
C13 . C14 H142 . 108.8 no
N5 . C14 H142 . 106.7 no
H141 . C14 H142 . 109.0 no
C16 . C15 N5 . 124.57(18) yes
C16 . C15 H151 . 117.8 no
N5 . C15 H151 . 117.5 no
C15 . C16 C17 . 120.05(19) yes
C15 . C16 C21 . 119.02(18) yes
C17 . C16 C21 . 120.0(2) yes
C16 . C17 C18 . 120.4(2) yes
C16 . C17 H171 . 118.2 no
C18 . C17 H171 . 121.3 no
C17 . C18 C19 . 120.1(2) yes
C17 . C18 H181 . 120.9 no
C19 . C18 H181 . 118.9 no
C18 . C19 C20 . 120.5(2) yes
C18 . C19 H191 . 119.8 no
C20 . C19 H191 . 119.7 no
C19 . C20 C21 . 120.4(2) yes
C19 . C20 O4 . 126.2(2) yes
C21 . C20 O4 . 113.40(18) yes
C20 . C21 C16 . 118.29(18) yes
C20 . C21 O3 . 117.60(18) yes
C16 . C21 O3 . 124.10(18) yes
O4 . C22 H222 . 107.6 no
O4 . C22 H221 . 108.7 no
H222 . C22 H221 . 109.6 no
O4 . C22 H223 . 110.5 no
H222 . C22 H223 . 110.4 no
H221 . C22 H223 . 109.9 no
C13 . C23 H232 . 109.3 no
C13 . C23 H231 . 110.2 no
H232 . C23 H231 . 109.4 no
C13 . C23 H233 . 109.7 no
H232 . C23 H233 . 108.7 no
H231 . C23 H233 . 109.5 no
C13 . C24 H243 . 107.7 no
C13 . C24 H242 . 109.1 no
H243 . C24 H242 . 110.5 no
C13 . C24 H241 . 108.8 no
H243 . C24 H241 . 109.4 no
H242 . C24 H241 . 111.2 no
O5 . C25 H253 . 107.7 no
O5 . C25 H252 . 109.1 no
H253 . C25 H252 . 110.6 no
O5 . C25 H251 . 109.1 no
H253 . C25 H251 . 109.6 no
H252 . C25 H251 . 110.8 no
C27 . C26 C31 . 120.2(2) yes
C27 . C26 O5 . 125.4(2) yes
C31 . C26 O5 . 114.4(2) yes
C26 . C27 C28 . 121.1(3) yes
C26 . C27 H271 . 119.3 no
C28 . C27 H271 . 119.6 no
C27 . C28 C29 . 120.0(3) yes
C27 . C28 H281 . 120.1 no
C29 . C28 H281 . 119.9 no
C28 . C29 C30 . 120.2(3) yes
C28 . C29 H291 . 120.5 no
C30 . C29 H291 . 119.3 no
C29 . C30 C31 . 120.6(3) yes
C29 . C30 C32 . 118.6(3) yes
C31 . C30 C32 . 120.8(2) yes
C26 . C31 C30 . 117.9(2) yes
C26 . C31 O6 . 118.2(2) yes
C30 . C31 O6 . 123.9(2) yes
C30 . C32 N6 . 126.4(2) yes
C30 . C32 H321 . 115.9 no
N6 . C32 H321 . 117.8 no
C34 . C33 N6 . 112.79(19) yes
C34 . C33 H332 . 107.6 no
N6 . C33 H332 . 109.8 no
C34 . C33 H331 . 109.6 no
N6 . C33 H331 . 107.8 no
H332 . C33 H331 . 109.2 no
C33 . C34 C35 . 110.40(18) yes
C33 . C34 C44 . 107.4(2) yes
C35 . C34 C44 . 110.2(2) yes
C33 . C34 C45 . 110.6(2) yes
C35 . C34 C45 . 109.0(2) yes
C44 . C34 C45 . 109.1(2) yes
C34 . C35 N7 . 113.02(18) yes
C34 . C35 H351 . 108.1 no
N7 . C35 H351 . 107.2 no
C34 . C35 H352 . 109.8 no
N7 . C35 H352 . 108.9 no
H351 . C35 H352 . 109.8 no
C37 . C36 N7 . 124.6(2) yes
C37 . C36 H361 . 117.7 no
N7 . C36 H361 . 117.7 no
C36 . C37 C38 . 120.2(2) yes
C36 . C37 C42 . 119.2(2) yes
C38 . C37 C42 . 120.2(2) yes
C37 . C38 C39 . 121.0(2) yes
C37 . C38 H381 . 118.3 no
C39 . C38 H381 . 120.7 no
C38 . C39 C40 . 119.9(2) yes
C38 . C39 H391 . 120.8 no
C40 . C39 H391 . 119.2 no
C39 . C40 C41 . 120.4(3) yes
C39 . C40 H401 . 119.4 no
C41 . C40 H401 . 120.3 no
C40 . C41 C42 . 120.8(2) yes
C40 . C41 O8 . 124.8(2) yes
C42 . C41 O8 . 114.32(18) yes
C41 . C42 C37 . 117.4(2) yes
C41 . C42 O7 . 118.79(19) yes
C37 . C42 O7 . 123.8(2) yes
O8 . C43 H432 . 107.6 no
O8 . C43 H431 . 109.2 no
H432 . C43 H431 . 109.4 no
O8 . C43 H433 . 109.6 no
H432 . C43 H433 . 111.1 no
H431 . C43 H433 . 110.0 no
C34 . C44 H443 . 108.6 no
C34 . C44 H442 . 108.7 no
H443 . C44 H442 . 109.9 no
C34 . C44 H441 . 109.3 no
H443 . C44 H441 . 110.0 no
H442 . C44 H441 . 110.2 no
C34 . C45 H453 . 108.9 no
C34 . C45 H452 . 109.1 no
H453 . C45 H452 . 110.2 no
C34 . C45 H451 . 108.6 no
H453 . C45 H451 . 110.7 no
H452 . C45 H451 . 109.4 no
Mo1 . N1 C1 . 172.33(19) yes
Mo1 . N2 C2 . 176.66(19) yes
Mo1 . N3 C3 . 168.8(2) yes
C12 . N4 C11 . 118.45(17) yes
C12 . N4 Ni1 . 116.27(13) yes
C11 . N4 Ni1 . 125.25(15) yes
C14 . N5 C15 . 118.44(17) yes
C14 . N5 Ni1 . 116.52(13) yes
C15 . N5 Ni1 . 124.72(14) yes
C33 . N6 C32 . 116.4(2) yes
C33 . N6 Ni2 . 117.29(16) yes
C32 . N6 Ni2 . 125.72(17) yes
C35 . N7 C36 . 119.2(2) yes
C35 . N7 Ni2 . 116.43(16) yes
C36 . N7 Ni2 . 124.27(17) yes
C4 . O1 C5 . 116.10(19) yes
C4 . O1 Na1 . 126.44(15) yes
C5 . O1 Na1 . 115.72(12) yes
C10 . O2 Ni1 . 124.51(13) yes
C10 . O2 Na1 . 122.99(12) yes
Ni1 . O2 Na1 . 105.48(6) yes
C21 . O3 Ni1 . 124.62(13) yes
C21 . O3 Na1 . 121.63(12) yes
Ni1 . O3 Na1 . 105.83(6) yes
C22 . O4 C20 . 117.19(19) yes
C22 . O4 Na1 . 122.96(15) yes
C20 . O4 Na1 . 115.83(12) yes
C25 . O5 C26 . 116.84(19) yes
C25 . O5 Na1 . 126.38(15) yes
C26 . O5 Na1 . 116.69(13) yes
C31 . O6 Ni2 . 127.64(14) yes
C31 . O6 Na1 . 125.81(13) yes
Ni2 . O6 Na1 . 106.53(7) yes
C42 . O7 Ni2 . 121.95(13) yes
C42 . O7 Na1 . 121.33(13) yes
Ni2 . O7 Na1 . 104.82(6) yes
C43 . O8 C41 . 117.00(18) yes
C43 . O8 Na1 . 122.51(14) yes
C41 . O8 Na1 . 115.08(13) yes
O3 . Na1 O2 . 63.87(5) yes
O3 . Na1 O6 . 140.25(7) yes
O2 . Na1 O6 . 132.22(6) yes
O3 . Na1 O7 . 135.50(6) yes
O2 . Na1 O7 . 136.62(6) yes
O6 . Na1 O7 . 63.67(5) yes
O3 . Na1 O4 . 63.93(5) yes
O2 . Na1 O4 . 127.47(6) yes
O6 . Na1 O4 . 87.52(6) yes
O7 . Na1 O4 . 87.32(6) yes
O3 . Na1 O1 . 126.56(6) yes
O2 . Na1 O1 . 64.24(5) yes
O6 . Na1 O1 . 86.42(6) yes
O7 . Na1 O1 . 79.80(6) yes
O4 . Na1 O1 . 167.12(6) yes
O3 . Na1 O8 . 87.91(6) yes
O2 . Na1 O8 . 82.50(6) yes
O6 . Na1 O8 . 126.26(6) yes
O7 . Na1 O8 . 63.91(5) yes
O4 . Na1 O8 . 101.08(6) yes
O3 . Na1 O5 . 83.33(6) yes
O2 . Na1 O5 . 89.98(6) yes
O6 . Na1 O5 . 63.39(5) yes
O7 . Na1 O5 . 125.56(6) yes
O4 . Na1 O5 . 78.69(6) yes
O1 . Na1 O8 . 73.65(6) yes
O1 . Na1 O5 . 108.51(7) yes
O8 . Na1 O5 . 170.34(6) yes
C46 5_755 N8 C52 5_755 112.0(6) yes
C46 5_755 N8 C48 5_755 109.4(4) yes
C52 5_755 N8 C48 5_755 103.8(4) yes
C46 5_755 N8 C50 5_755 106.9(5) yes
C52 5_755 N8 C50 5_755 114.4(6) yes
C48 5_755 N8 C50 5_755 110.5(5) yes
C46 5_755 N8 C46 . 90.3(7) yes
C48 5_755 N8 C46 . 79.8(4) yes
C50 5_755 N8 C46 . 154.7(5) yes
C46 5_755 N8 C48 . 79.8(4) yes
C52 5_755 N8 C48 . 79.7(4) yes
C48 5_755 N8 C48 . 167.5(6) yes
C50 5_755 N8 C48 . 57.7(4) yes
C46 . N8 C48 . 109.4(4) yes
C46 5_755 N8 C50 . 154.7(5) yes
C52 5_755 N8 C50 . 92.9(5) yes
C48 5_755 N8 C50 . 57.7(4) yes
C50 5_755 N8 C50 . 64.3(8) yes
C46 . N8 C50 . 106.9(5) yes
C52 5_755 N8 C52 . 148.2(8) yes
C48 5_755 N8 C52 . 79.7(4) yes
C50 5_755 N8 C52 . 92.9(5) yes
C46 . N8 C52 . 112.0(6) yes
C48 . N8 C50 . 110.5(5) yes
C48 . N8 C52 . 103.8(4) yes
C50 . N8 C52 . 114.4(6) yes
N8 . C46 C47 . 113.2(6) yes
N8 . C46 H461 . 109.3 no
C47 . C46 H461 . 108.2 no
N8 . C46 H462 . 108.5 no
C47 . C46 H462 . 108.1 no
H461 . C46 H462 . 109.5 no
C46 . C47 H471 . 110.4 no
C46 . C47 H472 . 109.0 no
H471 . C47 H472 . 109.5 no
C46 . C47 H473 . 107.4 no
H471 . C47 H473 . 105.3 no
H472 . C47 H473 . 115.2 no
N8 . C48 C49 . 114.6(5) yes
N8 . C48 H481 . 109.2 no
C49 . C48 H481 . 108.9 no
N8 . C48 H482 . 107.6 no
C49 . C48 H482 . 106.9 no
H481 . C48 H482 . 109.5 no
C48 . C49 H491 . 110.6 no
C48 . C49 H492 . 107.9 no
H491 . C49 H492 . 109.5 no
C48 . C49 H493 . 109.9 no
H491 . C49 H493 . 109.5 no
H492 . C49 H493 . 109.5 no
C50 5_755 C50 N8 . 57.8(4) yes
C50 5_755 C50 C51 . 58.6(5) yes
N8 . C50 C51 . 116.5(7) yes
C50 5_755 C50 H501 . 125.9 no
N8 . C50 H501 . 108.8 no
C51 . C50 H501 . 107.1 no
C50 5_755 C50 H502 . 124.7 no
N8 . C50 H502 . 108.2 no
C51 . C50 H502 . 106.6 no
H501 . C50 H502 . 109.5 no
C50 5_755 C51 C50 . 62.8(9) yes
C50 5_755 C51 H511 5_755 110.8 no
C50 . C51 H511 5_755 173.6 no
C50 5_755 C51 H512 5_755 108.5 no
C50 . C51 H512 5_755 74.1 no
H511 5_755 C51 H512 5_755 109.5 no
C50 5_755 C51 H513 5_755 109.0 no
C50 . C51 H513 5_755 73.5 no
H511 5_755 C51 H513 5_755 109.5 no
H512 5_755 C51 H513 5_755 109.5 no
C50 5_755 C51 H511 . 173.6 no
C50 . C51 H511 . 110.8 no
H511 5_755 C51 H511 . 75.6 no
H512 5_755 C51 H511 . 68.1 no
H513 5_755 C51 H511 . 68.1 no
C50 5_755 C51 H512 . 74.1 no
C50 . C51 H512 . 108.5 no
H511 5_755 C51 H512 . 68.1 no
H512 5_755 C51 H512 . 177.1 no
H513 5_755 C51 H512 . 70.4 no
C50 5_755 C51 H513 . 73.5 no
C50 . C51 H513 . 109.0 no
H511 5_755 C51 H513 . 68.1 no
H512 5_755 C51 H513 . 70.4 no
H513 5_755 C51 H513 . 177.1 no
H511 . C51 H512 . 109.5 no
H511 . C51 H513 . 109.5 no
H512 . C51 H513 . 109.5 no
N8 . C52 C53 . 116.5(10) yes
N8 . C52 H521 . 106.2 no
C53 . C52 H521 . 97.8 no
N8 . C52 H522 . 110.2 no
C53 . C52 H522 . 115.4 no
H521 . C52 H522 . 109.5 no
C52 . C53 H492 5_755 97.2 no
C52 . C53 H531 . 114.8 no
H492 5_755 C53 H531 . 84.0 no
C52 . C53 H532 . 115.2 no
H492 5_755 C53 H532 . 132.8 no
H531 . C53 H532 . 109.5 no
C52 . C53 H533 . 97.6 no
H531 . C53 H533 . 109.5 no
H532 . C53 H533 . 109.5 no
C47 5_755 H473 C47 . 139.9 no
C49 . H492 C53 5_755 119.1 no

loop_
_geom_bond_atom_site_label_1
_geom_bond_atom_site_label_2
_geom_bond_site_symmetry_2
_geom_bond_distance
_geom_bond_publ_flag
Mo1 N2 4_666 2.109(2) yes
Mo1 N1 4_666 2.104(2) yes
Mo1 N3 4_666 2.0905(19) yes
Mo1 N1 . 2.104(2) yes
Mo1 N2 . 2.109(2) yes
Mo1 N3 . 2.0905(19) yes
Ni1 N4 . 1.8614(17) yes
Ni1 N5 . 1.8667(16) yes
Ni1 O2 . 1.8522(14) yes
Ni1 O3 . 1.8443(14) yes
Ni2 N6 . 1.868(2) yes
Ni2 N7 . 1.8626(18) yes
Ni2 O6 . 1.8467(14) yes
Ni2 O7 . 1.8655(15) yes
C1 N1 . 1.163(3) yes
C1 S1 . 1.630(3) yes
C2 N2 . 1.166(3) yes
C2 S2 . 1.623(2) yes
C3 N3 . 1.155(3) yes
C3 S3 . 1.616(2) yes
C4 O1 . 1.431(3) yes
C4 H43 . 0.972 no
C4 H42 . 0.964 no
C4 H41 . 0.975 no
C5 C6 . 1.381(3) yes
C5 C10 . 1.423(3) yes
C5 O1 . 1.368(3) yes
C6 C7 . 1.395(4) yes
C6 H61 . 0.944 no
C7 C8 . 1.364(4) yes
C7 H71 . 0.937 no
C8 C9 . 1.413(3) yes
C8 H81 . 0.943 no
C9 C10 . 1.405(3) yes
C9 C11 . 1.435(3) yes
C10 O2 . 1.317(2) yes
C11 N4 . 1.290(3) yes
C11 H111 . 0.949 no
C12 C13 . 1.530(3) yes
C12 N4 . 1.472(3) yes
C12 H122 . 0.974 no
C12 H121 . 0.979 no
C13 C14 . 1.535(3) yes
C13 C23 . 1.526(3) yes
C13 C24 . 1.528(3) yes
C14 N5 . 1.475(3) yes
C14 H141 . 0.975 no
C14 H142 . 0.984 no
C15 C16 . 1.433(3) yes
C15 N5 . 1.292(3) yes
C15 H151 . 0.961 no
C16 C17 . 1.413(3) yes
C16 C21 . 1.404(3) yes
C17 C18 . 1.367(4) yes
C17 H171 . 0.943 no
C18 C19 . 1.403(4) yes
C18 H181 . 0.946 no
C19 C20 . 1.376(3) yes
C19 H191 . 0.947 no
C20 C21 . 1.424(3) yes
C20 O4 . 1.368(3) yes
C21 O3 . 1.317(2) yes
C22 O4 . 1.422(3) yes
C22 H222 . 0.963 no
C22 H221 . 0.966 no
C22 H223 . 0.968 no
C23 H232 . 0.957 no
C23 H231 . 0.960 no
C23 H233 . 0.956 no
C24 H243 . 0.962 no
C24 H242 . 0.962 no
C24 H241 . 0.964 no
C25 O5 . 1.425(3) yes
C25 H253 . 0.970 no
C25 H252 . 0.958 no
C25 H251 . 0.976 no
C26 C27 . 1.374(4) yes
C26 C31 . 1.427(3) yes
C26 O5 . 1.366(3) yes
C27 C28 . 1.412(5) yes
C27 H271 . 0.948 no
C28 C29 . 1.357(5) yes
C28 H281 . 0.956 no
C29 C30 . 1.419(4) yes
C29 H291 . 0.955 no
C30 C31 . 1.409(4) yes
C30 C32 . 1.426(4) yes
C31 O6 . 1.305(3) yes
C32 N6 . 1.284(3) yes
C32 H321 . 0.956 no
C33 C34 . 1.533(3) yes
C33 N6 . 1.470(3) yes
C33 H332 . 0.981 no
C33 H331 . 0.998 no
C34 C35 . 1.534(4) yes
C34 C44 . 1.523(3) yes
C34 C45 . 1.529(4) yes
C35 N7 . 1.472(3) yes
C35 H351 . 0.979 no
C35 H352 . 0.963 no
C36 C37 . 1.437(4) yes
C36 N7 . 1.291(3) yes
C36 H361 . 0.957 no
C37 C38 . 1.414(3) yes
C37 C42 . 1.413(3) yes
C38 C39 . 1.355(4) yes
C38 H381 . 0.942 no
C39 C40 . 1.402(4) yes
C39 H391 . 0.951 no
C40 C41 . 1.384(3) yes
C40 H401 . 0.953 no
C41 C42 . 1.421(3) yes
C41 O8 . 1.368(3) yes
C42 O7 . 1.315(2) yes
C43 O8 . 1.428(3) yes
C43 H432 . 0.967 no
C43 H431 . 0.965 no
C43 H433 . 0.979 no
C44 H443 . 0.969 no
C44 H442 . 0.968 no
C44 H441 . 0.964 no
C45 H453 . 0.959 no
C45 H452 . 0.961 no
C45 H451 . 0.962 no
O1 Na1 . 2.5581(18) yes
O2 Na1 . 2.3573(16) yes
O3 Na1 . 2.3551(16) yes
O4 Na1 . 2.5116(18) yes
O5 Na1 . 2.5958(18) yes
O6 Na1 . 2.3573(17) yes
O7 Na1 . 2.3851(16) yes
O8 Na1 . 2.5593(17) yes
N8 C46 5_755 1.547(9) yes
N8 C52 5_755 1.510(9) yes
N8 C48 5_755 1.509(6) yes
N8 C50 5_755 1.486(9) yes
N8 C46 . 1.547(9) yes
N8 C48 . 1.509(6) yes
N8 C50 . 1.486(9) yes
N8 C52 . 1.510(9) yes
C46 C47 . 1.546(12) yes
C46 H461 . 0.930 no
C46 H462 . 0.930 no
C47 H471 . 0.930 no
C47 H472 . 0.930 no
C47 H473 . 0.866 no
C48 C49 . 1.530(9) yes
C48 H481 . 0.930 no
C48 H482 . 0.930 no
C49 H491 . 0.930 no
C49 H492 . 0.930 no
C49 H493 . 0.930 no
C50 C50 5_755 1.582(19) yes
C50 C51 . 1.519(13) yes
C50 H501 . 0.930 no
C50 H502 . 0.930 no
C51 H511 5_755 0.930 no
C51 H512 5_755 0.930 no
C51 H513 5_755 0.930 no
C51 H511 . 0.930 no
C51 H512 . 0.930 no
C51 H513 . 0.930 no
C52 C53 . 1.507(19) yes
C52 H521 . 0.930 no
C52 H522 . 0.930 no
C53 H492 5_755 0.619 no
C53 H531 . 0.930 no
C53 H532 . 0.930 no
C53 H533 . 0.930 no

loop_
_geom_hbond_atom_site_label_D
_geom_hbond_site_symmetry_D
_geom_hbond_atom_site_label_H
_geom_hbond_atom_site_label_A
_geom_hbond_site_symmetry_A
_geom_hbond_angle_DHA
_geom_hbond_distance_DH
_geom_hbond_distance_HA
_geom_hbond_distance_DA
_geom_hbond_publ_flag
C12 . H121 C42 6_564 169 0.98 2.60 3.565(5) yes
C47 . H473 C47 5_755 140 0.87 0.87 1.628(5) yes
C50 . H502 C49 5_755 128 0.93 1.73 2.417(5) yes
C48 5_755 H502 C51 . 129 1.11 1.99 2.822(5) yes
C52 . H521 C47 5_755 128 0.93 1.44 2.141(5) yes
